data_1511035
loop_
_publ_author_name
'Fruchart, R.'
'Vaillant, F.'
'Wolfers, P.'
'l'Heritier, P.'
'Dalmas de Reotier, P.'
'Fruchart, D.'
'Coey, J.M.D.'
'Yaouanc, A.'
'Pontonnier, L.'

_publ_section_title
;
 Structural and magnetic properties of RE2 Fe14 BH(D)x; RE - Y, Ce, Er
;
_journal_name_full 'Journal of the Less-Common Metals'
_journal_page_first 133
_journal_page_last 144
_journal_paper_doi 10.1016/0022-5088(87)90040-3
_journal_volume 129
_journal_year 1987
_chemical_formula_sum 'B Ce2 Fe14'
_space_group_IT_number 136
_symmetry_space_group_name_Hall '-P 4n 2n'
_symmetry_space_group_name_H-M 'P 42/m n m'
_cell_angle_alpha 90
_cell_angle_beta 90
_cell_angle_gamma 90
_cell_formula_units_Z 4
_cell_length_a 8.7602
_cell_length_b 8.7602
_cell_length_c 12.1102
_cell_volume 929.350
_citation_journal_id_ASTM JCOMAH
_cod_data_source_file boron0-1_118.cif
_cod_data_source_block B1Ce2Fe14
_cod_original_cell_volume 929.35
_cod_original_formula_sum 'B1 Ce2 Fe14'
_cod_database_code 1511035

loop_
_symmetry_equiv_pos_as_xyz
x,y,z
-y+1/2,x+1/2,z+1/2
-x,-y,z
y+1/2,-x+1/2,z+1/2
x+1/2,-y+1/2,-z+1/2
y,x,-z
-x+1/2,y+1/2,-z+1/2
-y,-x,-z
-x,-y,-z
y-1/2,-x-1/2,-z-1/2
x,y,-z
-y-1/2,x-1/2,-z-1/2
-x-1/2,y-1/2,z-1/2
-y,-x,z
x-1/2,-y-1/2,z-1/2
y,x,z

loop_
_atom_site_label
_atom_site_type_symbol
_atom_site_fract_x
_atom_site_fract_y
_atom_site_fract_z
_atom_site_occupancy
_atom_site_U_iso_or_equiv
Fe5 Fe 0.723 0.068 0.371 1 0.0
Fe3 Fe 0.412 0.412 0.295 1 0.0
Ce2 Ce 0.732 0.268 0 1 0.0
Fe1 Fe 0 0.5 0 1 0.0
Ce1 Ce 0.145 0.145 0 1 0.0
Fe2 Fe 0 0 0.39 1 0.0
Fe6 Fe 0.46 0.145 0.323 1 0.0
Fe4 Fe 0.183 0.183 0.259 1 0.0
B1 B 0.373 0.373 0 1 0.0
